data_4031717
loop_
_publ_author_name
'Richter, Celin'
'Nguyen Trung, Minh'
'Mahrwald, Rainer'

_publ_section_title
;
 Multicomponent Cascade Reactions of Unprotected Ketoses and Amino Acids -
 Access to a Defined Configured Quaternary Stereogenic Center.
;
_journal_issue 21
_journal_name_full 'The Journal of organic chemistry'
_journal_page_first 10849
_journal_page_last 10865
_journal_paper_doi 10.1021/acs.joc.5b02003
_journal_volume 80
_journal_year 2015
_chemical_absolute_configuration ad
_chemical_formula_moiety 'C17 H22 N2 O3'
_chemical_formula_sum 'C17 H23 N2 O3'
_chemical_formula_weight 303.37
_chemical_name_systematic
;
 ?
;
_space_group_crystal_system monoclinic
_space_group_IT_number 4
_space_group_name_Hall 'P 2yb'
_space_group_name_H-M_alt 'P 1 21 1'
_symmetry_space_group_name_Hall 'P 2yb'
_symmetry_space_group_name_H-M 'P 1 21 1'
_atom_sites_solution_hydrogens mixed
_audit_creation_method SHELXL-2013
_cell_angle_alpha 90
_cell_angle_beta 95.344(3)
_cell_angle_gamma 90
_cell_formula_units_Z 4
_cell_length_a 6.0165(5)
_cell_length_b 26.965(2)
_cell_length_c 10.5795(9)
_cell_measurement_reflns_used 9986
_cell_measurement_temperature 100(2)
_cell_measurement_theta_max 66.39
_cell_measurement_theta_min 3.28
_cell_volume 1708.9(2)
_computing_cell_refinement 'Bruker SAINT'
_computing_data_collection 'Bruker APEX2'
_computing_data_reduction 'Bruker SAINT'
_computing_structure_refinement 'SHELXL-2013 (Sheldrick, 2013)'
_computing_structure_solution 'SHELXS-97 (Sheldrick 2008)'
_diffrn_ambient_temperature 100(2)
_diffrn_measured_fraction_theta_full 0.970
_diffrn_measured_fraction_theta_max 0.994
_diffrn_measurement_device_type 'Bruker D8 VENTURE'
_diffrn_measurement_method '\f and \w scans'
_diffrn_radiation_type CuK\a
_diffrn_radiation_wavelength 1.54178
_diffrn_reflns_av_R_equivalents 0.0370
_diffrn_reflns_av_unetI/netI 0.0416
_diffrn_reflns_laue_measured_fraction_full 0.970
_diffrn_reflns_laue_measured_fraction_max 0.994
_diffrn_reflns_limit_h_max 7
_diffrn_reflns_limit_h_min -7
_diffrn_reflns_limit_k_max 31
_diffrn_reflns_limit_k_min -32
_diffrn_reflns_limit_l_max 12
_diffrn_reflns_limit_l_min -10
_diffrn_reflns_number 14868
_diffrn_reflns_point_group_measured_fraction_full 0.971
_diffrn_reflns_point_group_measured_fraction_max 0.995
_diffrn_reflns_theta_full 67.679
_diffrn_reflns_theta_max 66.600
_diffrn_reflns_theta_min 3.278
_exptl_absorpt_coefficient_mu 0.656
_exptl_absorpt_correction_T_max .7528
_exptl_absorpt_correction_T_min .6363
_exptl_absorpt_correction_type multi-scan
_exptl_absorpt_process_details SADABS
_exptl_crystal_colour colourless
_exptl_crystal_density_diffrn 1.179
_exptl_crystal_description needle
_exptl_crystal_F_000 652
_exptl_crystal_size_max 0.190
_exptl_crystal_size_mid 0.070
_exptl_crystal_size_min 0.010
_refine_diff_density_max 0.477
_refine_diff_density_min -0.362
_refine_diff_density_rms 0.041
_refine_ls_abs_structure_details
;
 Refined as an inversion twin.
;
_refine_ls_abs_structure_Flack 0.1(2)
_refine_ls_extinction_method none
_refine_ls_goodness_of_fit_ref 1.040
_refine_ls_hydrogen_treatment mixed
_refine_ls_matrix_type full
_refine_ls_number_parameters 422
_refine_ls_number_reflns 5877
_refine_ls_number_restraints 1
_refine_ls_restrained_S_all 1.040
_refine_ls_R_factor_all 0.0412
_refine_ls_R_factor_gt 0.0373
_refine_ls_shift/su_max 0.000
_refine_ls_shift/su_mean 0.000
_refine_ls_structure_factor_coef Fsqd
_refine_ls_weighting_details 'w=1/[\s^2^(Fo^2^)+(0.0498P)^2^+0.5260P] where P=(Fo^2^+2Fc^2^)/3'
_refine_ls_weighting_scheme calc
_refine_ls_wR_factor_gt 0.0944
_refine_ls_wR_factor_ref 0.0975
_reflns_Friedel_coverage 0.956
_reflns_friedel_fraction_full 0.972
_reflns_friedel_fraction_max 0.996
_reflns_number_gt 5498
_reflns_number_total 5877
_reflns_threshold_expression 'I > 2\s(I)'
_cod_data_source_file jo5b02003_si_003.cif
_cod_data_source_block 19d15
_cod_depositor_comments 'Adding full bibliography for 4031716--4031718.cif.'
_cod_database_code 4031717
_shelx_space_group_comment
;
The symmetry employed for this shelxl refinement is uniquely defined
by the following loop, which should always be used as a source of
symmetry information in preference to the above space-group names.
They are only intended as comments.
;
_shelx_estimated_absorpt_t_min 0.886
_shelx_estimated_absorpt_t_max 0.993
_shelxl_version_number 2013-4

loop_
_space_group_symop_operation_xyz
'x, y, z'
'-x, y+1/2, -z'

loop_
_atom_site_label
_atom_site_type_symbol
_atom_site_fract_x
_atom_site_fract_y
_atom_site_fract_z
_atom_site_U_iso_or_equiv
_atom_site_adp_type
_atom_site_occupancy
_atom_site_site_symmetry_order
_atom_site_calc_flag
_atom_site_refinement_flags_posn
_atom_site_refinement_flags_adp
C1 C 1.0081(4) 0.47882(11) 0.2694(3) 0.0187(6) Uani 1 1 d . .
C2 C 0.9671(5) 0.45158(11) 0.1441(3) 0.0184(6) Uani 1 1 d . .
H2A H 0.8225 0.4333 0.1436 0.022 Uiso 1 1 calc R U
C3 C 1.1374(5) 0.37709(11) 0.2404(3) 0.0182(6) Uani 1 1 d . .
C4 C 1.0083(5) 0.39704(11) 0.3498(3) 0.0227(6) Uani 1 1 d . .
H4A H 0.9129 0.3776 0.3966 0.027 Uiso 1 1 calc R U
C5 C 1.0112(5) 0.33062(11) 0.1872(3) 0.0198(6) Uani 1 1 d . .
C6 C 0.9338(5) 0.28136(11) -0.0149(3) 0.0219(6) Uani 1 1 d . .
C7 C 1.0205(5) 0.28830(12) -0.1444(3) 0.0251(7) Uani 1 1 d . .
H7A H 0.9700 0.3204 -0.1799 0.038 Uiso 1 1 calc R U
H7B H 0.9632 0.2616 -0.2014 0.038 Uiso 1 1 calc R U
H7C H 1.1840 0.2873 -0.1354 0.038 Uiso 1 1 calc R U
C8 C 0.6781(5) 0.28300(13) -0.0258(3) 0.0293(7) Uani 1 1 d . .
H8A H 0.6260 0.2804 0.0590 0.044 Uiso 1 1 calc R U
H8B H 0.6183 0.2553 -0.0784 0.044 Uiso 1 1 calc R U
H8C H 0.6265 0.3144 -0.0651 0.044 Uiso 1 1 calc R U
C9 C 1.0189(6) 0.23242(12) 0.0448(3) 0.0284(7) Uani 1 1 d . .
H9A H 1.1825 0.2324 0.0535 0.043 Uiso 1 1 calc R U
H9B H 0.9642 0.2047 -0.0095 0.043 Uiso 1 1 calc R U
H9C H 0.9644 0.2288 0.1288 0.043 Uiso 1 1 calc R U
C10 C 1.3731(5) 0.36151(12) 0.2891(3) 0.0263(7) Uani 1 1 d . .
H10A H 1.4573 0.3531 0.2171 0.039 Uiso 1 1 calc R U
H10B H 1.3664 0.3325 0.3444 0.039 Uiso 1 1 calc R U
H10C H 1.4474 0.3889 0.3372 0.039 Uiso 1 1 calc R U
C11 C 0.9529(5) 0.48606(11) 0.0302(3) 0.0219(6) Uani 1 1 d . .
H11A H 0.8421 0.5124 0.0420 0.026 Uiso 1 1 calc R U
H11B H 1.0996 0.5021 0.0248 0.026 Uiso 1 1 calc R U
C12 C 0.8863(5) 0.45880(11) -0.0926(3) 0.0225(6) Uani 1 1 d . .
C13 C 0.6773(5) 0.43670(13) -0.1149(3) 0.0287(7) Uani 1 1 d . .
H13 H 0.5742 0.4389 -0.0523 0.034 Uiso 1 1 calc R U
C14 C 0.6180(6) 0.41168(14) -0.2262(3) 0.0336(8) Uani 1 1 d . .
H14 H 0.4751 0.3966 -0.2394 0.040 Uiso 1 1 calc R U
C15 C 0.7649(6) 0.40829(13) -0.3193(3) 0.0337(8) Uani 1 1 d . .
H15 H 0.7234 0.3911 -0.3963 0.040 Uiso 1 1 calc R U
C16 C 0.9724(6) 0.43024(14) -0.2985(3) 0.0328(8) Uani 1 1 d . .
H16 H 1.0741 0.4284 -0.3619 0.039 Uiso 1 1 calc R U
C17 C 1.0329(5) 0.45484(13) -0.1862(3) 0.0277(7) Uani 1 1 d . .
H17 H 1.1771 0.4693 -0.1726 0.033 Uiso 1 1 calc R U
C18 C 0.4968(4) 0.02183(11) 0.7318(3) 0.0191(6) Uani 1 1 d . .
C19 C 0.4747(5) 0.05114(11) 0.6085(3) 0.0188(6) Uani 1 1 d . .
H19 H 0.6268 0.0622 0.5895 0.023 Uiso 1 1 calc R U
C20 C 0.4441(5) 0.12779(11) 0.7277(3) 0.0178(6) Uani 1 1 d . .
C21 C 0.6147(5) 0.09896(11) 0.8180(3) 0.0201(6) Uani 1 1 d . .
H21 H 0.7515 0.1123 0.8555 0.024 Uiso 1 1 calc R U
C22 C 0.5791(5) 0.16941(10) 0.6710(3) 0.0191(6) Uani 1 1 d . .
C23 C 0.6363(5) 0.21642(11) 0.4722(3) 0.0239(7) Uani 1 1 d . .
C24 C 0.8862(6) 0.20559(14) 0.4710(4) 0.0387(9) Uani 1 1 d . .
H24A H 0.9598 0.2088 0.5572 0.058 Uiso 1 1 calc R U
H24B H 0.9520 0.2293 0.4148 0.058 Uiso 1 1 calc R U
H24C H 0.9065 0.1718 0.4401 0.058 Uiso 1 1 calc R U
C25 C 0.6018(6) 0.26750(12) 0.5291(3) 0.0321(8) Uani 1 1 d . .
H25A H 0.4421 0.2731 0.5346 0.048 Uiso 1 1 calc R U
H25B H 0.6602 0.2930 0.4750 0.048 Uiso 1 1 calc R U
H25C H 0.6810 0.2692 0.6142 0.048 Uiso 1 1 calc R U
C26 C 0.5212(6) 0.21384(14) 0.3389(3) 0.0341(8) Uani 1 1 d . .
H26A H 0.5470 0.1812 0.3024 0.051 Uiso 1 1 calc R U
H26B H 0.5816 0.2396 0.2865 0.051 Uiso 1 1 calc R U
H26C H 0.3605 0.2190 0.3416 0.051 Uiso 1 1 calc R U
C27 C 0.2618(5) 0.15112(12) 0.8004(3) 0.0244(7) Uani 1 1 d . .
H27A H 0.1513 0.1675 0.7404 0.037 Uiso 1 1 calc R U
H27B H 0.3289 0.1756 0.8608 0.037 Uiso 1 1 calc R U
H27C H 0.1885 0.1252 0.8465 0.037 Uiso 1 1 calc R U
C28 C 0.3730(5) 0.01990(11) 0.4978(3) 0.0228(6) Uani 1 1 d . .
H28A H 0.4627 -0.0106 0.4915 0.027 Uiso 1 1 calc R U
H28B H 0.2200 0.0099 0.5142 0.027 Uiso 1 1 calc R U
C29 C 0.3639(5) 0.04751(11) 0.3739(3) 0.0224(6) Uani 1 1 d . .
C30 C 0.1791(6) 0.07563(13) 0.3303(3) 0.0290(7) Uani 1 1 d . .
H30 H 0.0544 0.0771 0.3791 0.035 Uiso 1 1 calc R U
C31 C 0.1736(6) 0.10147(14) 0.2173(3) 0.0358(8) Uani 1 1 d . .
H31 H 0.0468 0.1209 0.1894 0.043 Uiso 1 1 calc R U
C32 C 0.3543(7) 0.09889(14) 0.1443(3) 0.0380(9) Uani 1 1 d . .
H32 H 0.3507 0.1163 0.0661 0.046 Uiso 1 1 calc R U
C33 C 0.5376(7) 0.07108(15) 0.1857(3) 0.0382(9) Uani 1 1 d . .
H33 H 0.6608 0.0692 0.1359 0.046 Uiso 1 1 calc R U
C34 C 0.5439(6) 0.04577(13) 0.2996(3) 0.0297(7) Uani 1 1 d . .
H34 H 0.6725 0.0269 0.3278 0.036 Uiso 1 1 calc R U
O1 O 1.0528(3) 0.44935(8) 0.37118(19) 0.0212(4) Uani 1 1 d . .
O2 O 1.0196(3) 0.52329(7) 0.2826(2) 0.0218(5) Uani 1 1 d . .
O3 O 0.9192(4) 0.30342(8) 0.2590(2) 0.0280(5) Uani 1 1 d . .
O4 O 0.5380(3) 0.04883(7) 0.83792(19) 0.0212(4) Uani 1 1 d . .
O5 O 0.4666(3) -0.02255(8) 0.7418(2) 0.0225(5) Uani 1 1 d . .
O6 O 0.7189(4) 0.19199(8) 0.7419(2) 0.0270(5) Uani 1 1 d . .
N1 N 1.1488(4) 0.41474(9) 0.1408(2) 0.0173(5) Uani 1 1 d . .
H1 H 1.272(6) 0.4325(13) 0.150(3) 0.019(8) Uiso 1 1 d . .
N2 N 1.0238(4) 0.32356(10) 0.0636(2) 0.0204(5) Uani 1 1 d . .
H2 H 1.071(5) 0.3481(13) 0.027(3) 0.016(8) Uiso 1 1 d . .
N3 N 0.3391(4) 0.09524(9) 0.6281(2) 0.0182(5) Uani 1 1 d . .
H3 H 0.201(6) 0.0864(12) 0.650(3) 0.016(8) Uiso 1 1 d . .
N4 N 0.5330(4) 0.17795(9) 0.5477(2) 0.0210(5) Uani 1 1 d . .
H4 H 0.435(6) 0.1608(12) 0.511(3) 0.015(8) Uiso 1 1 d . .

loop_
_atom_site_aniso_label
_atom_site_aniso_U_11
_atom_site_aniso_U_22
_atom_site_aniso_U_33
_atom_site_aniso_U_23
_atom_site_aniso_U_13
_atom_site_aniso_U_12
C1 0.0131(13) 0.0206(16) 0.0229(15) -0.0003(12) 0.0045(11) -0.0002(11)
C2 0.0164(13) 0.0170(15) 0.0224(15) -0.0014(12) 0.0044(11) 0.0012(11)
C3 0.0192(14) 0.0175(14) 0.0179(15) -0.0006(11) 0.0020(11) -0.0004(11)
C4 0.0316(17) 0.0178(15) 0.0199(15) -0.0008(12) 0.0080(12) -0.0040(12)
C5 0.0202(14) 0.0161(15) 0.0231(15) -0.0005(12) 0.0023(12) -0.0001(11)
C6 0.0229(15) 0.0182(15) 0.0247(15) -0.0053(12) 0.0027(12) -0.0038(11)
C7 0.0280(16) 0.0253(17) 0.0219(16) -0.0040(13) 0.0010(13) -0.0032(13)
C8 0.0258(16) 0.0257(17) 0.0363(19) -0.0067(14) 0.0031(14) -0.0014(13)
C9 0.0360(17) 0.0171(16) 0.0324(18) -0.0035(13) 0.0048(14) -0.0001(13)
C10 0.0257(16) 0.0214(16) 0.0308(17) 0.0021(13) -0.0024(13) 0.0024(12)
C11 0.0251(15) 0.0192(15) 0.0216(15) 0.0008(12) 0.0033(12) 0.0036(12)
C12 0.0291(16) 0.0160(15) 0.0219(16) 0.0048(12) 0.0001(12) 0.0060(12)
C13 0.0278(17) 0.0314(18) 0.0266(17) 0.0020(14) 0.0013(13) 0.0033(13)
C14 0.0293(18) 0.0346(19) 0.0349(19) 0.0014(15) -0.0072(14) 0.0009(14)
C15 0.048(2) 0.0311(19) 0.0202(16) -0.0021(13) -0.0062(15) 0.0090(16)
C16 0.041(2) 0.0344(19) 0.0234(16) 0.0022(14) 0.0065(14) 0.0046(15)
C17 0.0309(17) 0.0278(17) 0.0252(16) 0.0028(14) 0.0060(13) 0.0009(13)
C18 0.0123(13) 0.0205(16) 0.0250(16) 0.0019(12) 0.0043(11) 0.0015(11)
C19 0.0178(13) 0.0155(15) 0.0236(15) 0.0006(12) 0.0058(11) -0.0012(11)
C20 0.0193(14) 0.0172(14) 0.0166(14) 0.0005(11) 0.0007(11) 0.0011(11)
C21 0.0184(14) 0.0176(15) 0.0240(15) 0.0043(12) 0.0001(11) -0.0032(11)
C22 0.0202(14) 0.0148(15) 0.0220(15) -0.0017(12) -0.0002(12) 0.0016(11)
C23 0.0263(16) 0.0199(16) 0.0255(16) 0.0056(12) 0.0028(12) -0.0033(12)
C24 0.0310(18) 0.039(2) 0.048(2) 0.0228(17) 0.0123(16) 0.0037(15)
C25 0.044(2) 0.0192(17) 0.0319(18) 0.0052(14) -0.0026(15) -0.0025(14)
C26 0.043(2) 0.034(2) 0.0262(17) 0.0077(15) 0.0044(15) -0.0133(15)
C27 0.0231(16) 0.0276(17) 0.0228(16) 0.0005(12) 0.0031(12) 0.0057(12)
C28 0.0263(16) 0.0198(15) 0.0231(16) -0.0020(12) 0.0057(12) -0.0023(12)
C29 0.0272(15) 0.0192(15) 0.0212(15) -0.0045(12) 0.0042(12) -0.0047(12)
C30 0.0282(17) 0.0297(18) 0.0291(17) -0.0007(14) 0.0033(13) -0.0016(13)
C31 0.040(2) 0.036(2) 0.0301(19) 0.0028(15) -0.0062(15) -0.0011(16)
C32 0.057(2) 0.036(2) 0.0200(16) 0.0024(14) -0.0009(16) -0.0101(17)
C33 0.050(2) 0.041(2) 0.0256(18) -0.0016(16) 0.0150(16) -0.0062(17)
C34 0.0326(17) 0.0299(18) 0.0274(17) -0.0039(14) 0.0081(13) 0.0009(14)
O1 0.0240(10) 0.0196(11) 0.0202(10) -0.0029(8) 0.0029(8) 0.0002(8)
O2 0.0191(10) 0.0178(11) 0.0293(11) -0.0049(9) 0.0064(8) -0.0006(8)
O3 0.0362(13) 0.0223(11) 0.0267(12) 0.0010(9) 0.0087(9) -0.0078(9)
O4 0.0229(10) 0.0192(11) 0.0215(10) 0.0047(9) 0.0031(8) 0.0010(8)
O5 0.0180(10) 0.0176(11) 0.0324(12) 0.0060(9) 0.0048(8) 0.0021(8)
O6 0.0311(11) 0.0208(11) 0.0279(12) 0.0005(9) -0.0041(9) -0.0061(9)
N1 0.0156(12) 0.0155(12) 0.0209(12) 0.0003(10) 0.0031(10) 0.0002(10)
N2 0.0232(13) 0.0147(13) 0.0236(13) 0.0007(10) 0.0035(10) -0.0052(10)
N3 0.0174(12) 0.0158(12) 0.0217(12) 0.0002(10) 0.0029(10) -0.0015(9)
N4 0.0230(13) 0.0183(13) 0.0211(13) 0.0023(10) -0.0004(10) -0.0051(10)

loop_
_atom_type_symbol
_atom_type_description
_atom_type_scat_dispersion_real
_atom_type_scat_dispersion_imag
_atom_type_scat_source
C C 0.0181 0.0091 'International Tables Vol C Tables 4.2.6.8 and 6.1.1.4'
H H 0.0000 0.0000 'International Tables Vol C Tables 4.2.6.8 and 6.1.1.4'
N N 0.0311 0.0180 'International Tables Vol C Tables 4.2.6.8 and 6.1.1.4'
O O 0.0492 0.0322 'International Tables Vol C Tables 4.2.6.8 and 6.1.1.4'

loop_
_geom_angle_atom_site_label_1
_geom_angle_atom_site_label_2
_geom_angle_atom_site_label_3
_geom_angle
O2 C1 O1 119.2(3)
O2 C1 C2 125.8(3)
O1 C1 C2 114.7(3)
N1 C2 C1 106.6(2)
N1 C2 C11 112.3(2)
C1 C2 C11 112.9(2)
N1 C2 H2A 108.3
C1 C2 H2A 108.3
C11 C2 H2A 108.3
N1 C3 C10 109.2(2)
N1 C3 C5 110.7(2)
C10 C3 C5 108.1(2)
N1 C3 C4 110.9(2)
C10 C3 C4 111.0(2)
C5 C3 C4 106.9(2)
O1 C4 C3 110.9(2)
O1 C4 H4A 124.6
C3 C4 H4A 124.6
O3 C5 N2 126.5(3)
O3 C5 C3 119.7(3)
N2 C5 C3 113.8(2)
N2 C6 C7 105.8(2)
N2 C6 C9 109.9(2)
C7 C6 C9 110.4(3)
N2 C6 C8 109.4(2)
C7 C6 C8 110.7(3)
C9 C6 C8 110.5(3)
C6 C7 H7A 109.5
C6 C7 H7B 109.5
H7A C7 H7B 109.5
C6 C7 H7C 109.5
H7A C7 H7C 109.5
H7B C7 H7C 109.5
C6 C8 H8A 109.5
C6 C8 H8B 109.5
H8A C8 H8B 109.5
C6 C8 H8C 109.5
H8A C8 H8C 109.5
H8B C8 H8C 109.5
C6 C9 H9A 109.5
C6 C9 H9B 109.5
H9A C9 H9B 109.5
C6 C9 H9C 109.5
H9A C9 H9C 109.5
H9B C9 H9C 109.5
C3 C10 H10A 109.5
C3 C10 H10B 109.5
H10A C10 H10B 109.5
C3 C10 H10C 109.5
H10A C10 H10C 109.5
H10B C10 H10C 109.5
C12 C11 C2 112.0(2)
C12 C11 H11A 109.2
C2 C11 H11A 109.2
C12 C11 H11B 109.2
C2 C11 H11B 109.2
H11A C11 H11B 107.9
C17 C12 C13 118.0(3)
C17 C12 C11 121.0(3)
C13 C12 C11 121.1(3)
C14 C13 C12 120.9(3)
C14 C13 H13 119.6
C12 C13 H13 119.6
C13 C14 C15 120.6(3)
C13 C14 H14 119.7
C15 C14 H14 119.7
C16 C15 C14 119.0(3)
C16 C15 H15 120.5
C14 C15 H15 120.5
C15 C16 C17 120.4(3)
C15 C16 H16 119.8
C17 C16 H16 119.8
C16 C17 C12 121.1(3)
C16 C17 H17 119.4
C12 C17 H17 119.4
O5 C18 O4 118.6(3)
O5 C18 C19 125.7(3)
O4 C18 C19 115.5(3)
N3 C19 C18 107.8(2)
N3 C19 C28 111.6(2)
C18 C19 C28 111.7(2)
N3 C19 H19 108.6
C18 C19 H19 108.6
C28 C19 H19 108.6
N3 C20 C27 109.0(2)
N3 C20 C22 111.3(2)
C27 C20 C22 108.9(2)
N3 C20 C21 111.1(2)
C27 C20 C21 111.2(2)
C22 C20 C21 105.3(2)
O4 C21 C20 110.9(2)
O4 C21 H21 124.6
C20 C21 H21 124.6
O6 C22 N4 125.4(3)
O6 C22 C20 118.5(3)
N4 C22 C20 116.1(2)
N4 C23 C26 107.0(2)
N4 C23 C25 109.9(2)
C26 C23 C25 110.0(3)
N4 C23 C24 109.4(2)
C26 C23 C24 110.3(3)
C25 C23 C24 110.2(3)
C23 C24 H24A 109.5
C23 C24 H24B 109.5
H24A C24 H24B 109.5
C23 C24 H24C 109.5
H24A C24 H24C 109.5
H24B C24 H24C 109.5
C23 C25 H25A 109.5
C23 C25 H25B 109.5
H25A C25 H25B 109.5
C23 C25 H25C 109.5
H25A C25 H25C 109.5
H25B C25 H25C 109.5
C23 C26 H26A 109.5
C23 C26 H26B 109.5
H26A C26 H26B 109.5
C23 C26 H26C 109.5
H26A C26 H26C 109.5
H26B C26 H26C 109.5
C20 C27 H27A 109.5
C20 C27 H27B 109.5
H27A C27 H27B 109.5
C20 C27 H27C 109.5
H27A C27 H27C 109.5
H27B C27 H27C 109.5
C29 C28 C19 112.1(2)
C29 C28 H28A 109.2
C19 C28 H28A 109.2
C29 C28 H28B 109.2
C19 C28 H28B 109.2
H28A C28 H28B 107.9
C30 C29 C34 118.1(3)
C30 C29 C28 121.5(3)
C34 C29 C28 120.4(3)
C31 C30 C29 121.1(3)
C31 C30 H30 119.5
C29 C30 H30 119.5
C30 C31 C32 119.8(3)
C30 C31 H31 120.1
C32 C31 H31 120.1
C33 C32 C31 119.8(3)
C33 C32 H32 120.1
C31 C32 H32 120.1
C32 C33 C34 120.3(3)
C32 C33 H33 119.9
C34 C33 H33 119.9
C33 C34 C29 121.0(3)
C33 C34 H34 119.5
C29 C34 H34 119.5
C1 O1 C4 115.5(2)
C18 O4 C21 114.9(2)
C3 N1 C2 111.3(2)
C3 N1 H1 113(2)
C2 N1 H1 104(2)
C5 N2 C6 127.6(3)
C5 N2 H2 114(2)
C6 N2 H2 118(2)
C19 N3 C20 112.2(2)
C19 N3 H3 111(2)
C20 N3 H3 109(2)
C22 N4 C23 126.3(3)
C22 N4 H4 116(2)
C23 N4 H4 118(2)

loop_
_geom_bond_atom_site_label_1
_geom_bond_atom_site_label_2
_geom_bond_distance
C1 O2 1.209(4)
C1 O1 1.345(4)
C1 C2 1.516(4)
C2 N1 1.480(4)
C2 C11 1.518(4)
C2 H2A 1.0000
C3 N1 1.470(4)
C3 C10 1.522(4)
C3 C5 1.544(4)
C3 C4 1.549(4)
C4 O1 1.449(4)
C4 H4A 0.9500
C5 O3 1.225(4)
C5 N2 1.330(4)
C6 N2 1.481(4)
C6 C7 1.523(4)
C6 C9 1.530(4)
C6 C8 1.533(4)
C7 H7A 0.9800
C7 H7B 0.9800
C7 H7C 0.9800
C8 H8A 0.9800
C8 H8B 0.9800
C8 H8C 0.9800
C9 H9A 0.9800
C9 H9B 0.9800
C9 H9C 0.9800
C10 H10A 0.9800
C10 H10B 0.9800
C10 H10C 0.9800
C11 C12 1.514(4)
C11 H11A 0.9900
C11 H11B 0.9900
C12 C17 1.390(4)
C12 C13 1.392(5)
C13 C14 1.375(5)
C13 H13 0.9500
C14 C15 1.387(5)
C14 H14 0.9500
C15 C16 1.380(5)
C15 H15 0.9500
C16 C17 1.380(5)
C16 H16 0.9500
C17 H17 0.9500
C18 O5 1.217(4)
C18 O4 1.342(4)
C18 C19 1.520(4)
C19 N3 1.468(4)
C19 C28 1.524(4)
C19 H19 1.0000
C20 N3 1.468(4)
C20 C27 1.532(4)
C20 C22 1.539(4)
C20 C21 1.546(4)
C21 O4 1.450(3)
C21 H21 0.9500
C22 O6 1.234(4)
C22 N4 1.329(4)
C23 N4 1.480(4)
C23 C26 1.514(4)
C23 C25 1.525(5)
C23 C24 1.533(5)
C24 H24A 0.9800
C24 H24B 0.9800
C24 H24C 0.9800
C25 H25A 0.9800
C25 H25B 0.9800
C25 H25C 0.9800
C26 H26A 0.9800
C26 H26B 0.9800
C26 H26C 0.9800
C27 H27A 0.9800
C27 H27B 0.9800
C27 H27C 0.9800
C28 C29 1.504(4)
C28 H28A 0.9900
C28 H28B 0.9900
C29 C30 1.389(5)
C29 C34 1.397(4)
C30 C31 1.382(5)
C30 H30 0.9500
C31 C32 1.393(5)
C31 H31 0.9500
C32 C33 1.372(6)
C32 H32 0.9500
C33 C34 1.382(5)
C33 H33 0.9500
C34 H34 0.9500
N1 H1 0.88(4)
N2 H2 0.83(4)
N3 H3 0.92(4)
N4 H4 0.82(4)

loop_
_geom_torsion_atom_site_label_1
_geom_torsion_atom_site_label_2
_geom_torsion_atom_site_label_3
_geom_torsion_atom_site_label_4
_geom_torsion
O2 C1 C2 N1 127.0(3)
O1 C1 C2 N1 -47.3(3)
O2 C1 C2 C11 3.1(4)
O1 C1 C2 C11 -171.2(2)
N1 C3 C4 O1 -35.8(3)
C10 C3 C4 O1 85.7(3)
C5 C3 C4 O1 -156.6(2)
N1 C3 C5 O3 -155.2(3)
C10 C3 C5 O3 85.3(3)
C4 C3 C5 O3 -34.3(4)
N1 C3 C5 N2 27.5(3)
C10 C3 C5 N2 -92.1(3)
C4 C3 C5 N2 148.3(2)
N1 C2 C11 C12 65.8(3)
C1 C2 C11 C12 -173.6(2)
C2 C11 C12 C17 -114.8(3)
C2 C11 C12 C13 64.9(4)
C17 C12 C13 C14 0.1(5)
C11 C12 C13 C14 -179.6(3)
C12 C13 C14 C15 -0.6(5)
C13 C14 C15 C16 0.3(5)
C14 C15 C16 C17 0.5(5)
C15 C16 C17 C12 -1.0(5)
C13 C12 C17 C16 0.7(5)
C11 C12 C17 C16 -179.7(3)
O5 C18 C19 N3 132.0(3)
O4 C18 C19 N3 -43.1(3)
O5 C18 C19 C28 9.1(4)
O4 C18 C19 C28 -166.0(2)
N3 C20 C21 O4 -36.3(3)
C27 C20 C21 O4 85.3(3)
C22 C20 C21 O4 -156.9(2)
N3 C20 C22 O6 -162.5(2)
C27 C20 C22 O6 77.3(3)
C21 C20 C22 O6 -42.1(3)
N3 C20 C22 N4 17.6(3)
C27 C20 C22 N4 -102.6(3)
C21 C20 C22 N4 138.0(3)
N3 C19 C28 C29 63.0(3)
C18 C19 C28 C29 -176.3(2)
C19 C28 C29 C30 -90.7(3)
C19 C28 C29 C34 88.9(3)
C34 C29 C30 C31 -0.5(5)
C28 C29 C30 C31 179.0(3)
C29 C30 C31 C32 0.9(5)
C30 C31 C32 C33 -0.6(5)
C31 C32 C33 C34 -0.2(6)
C32 C33 C34 C29 0.7(5)
C30 C29 C34 C33 -0.3(5)
C28 C29 C34 C33 -179.9(3)
O2 C1 O1 C4 172.7(2)
C2 C1 O1 C4 -12.6(3)
C3 C4 O1 C1 56.2(3)
O5 C18 O4 C21 168.5(2)
C19 C18 O4 C21 -16.1(3)
C20 C21 O4 C18 57.5(3)
C10 C3 N1 C2 -145.5(2)
C5 C3 N1 C2 95.7(3)
C4 C3 N1 C2 -22.8(3)
C1 C2 N1 C3 64.7(3)
C11 C2 N1 C3 -171.1(2)
O3 C5 N2 C6 -1.0(5)
C3 C5 N2 C6 176.1(3)
C7 C6 N2 C5 -172.7(3)
C9 C6 N2 C5 -53.6(4)
C8 C6 N2 C5 67.9(4)
C18 C19 N3 C20 61.7(3)
C28 C19 N3 C20 -175.4(2)
C27 C20 N3 C19 -144.6(2)
C22 C20 N3 C19 95.2(3)
C21 C20 N3 C19 -21.8(3)
O6 C22 N4 C23 -1.2(5)
C20 C22 N4 C23 178.7(3)
C26 C23 N4 C22 -176.7(3)
C25 C23 N4 C22 -57.3(4)
C24 C23 N4 C22 63.8(4)
